data_4349610
loop_
_publ_author_name
'Felder, Justin'
'Yeon, Jeongho'
'Smith, Mark'
'zur Loye, Hans-Conrad'

_publ_section_title
;
 Application of a mild hydrothermal method to the synthesis of mixed
 transition-metal(ii)/uranium(iv) fluorides
;
_journal_issue 2
_journal_name_full 'Inorganic Chemistry Frontiers'
_journal_page_first 368
_journal_paper_doi 10.1039/C6QI00491A
_journal_volume 4
_journal_year 2017
_chemical_formula_moiety '2(F5 U), H12 O6 Zn, 2(H2 O)'
_chemical_formula_sum 'F10 H16 O8 U2 Zn'
_chemical_formula_weight 875.56
_space_group_crystal_system monoclinic
_space_group_IT_number 14
_space_group_name_Hall '-P 2ybc'
_space_group_name_H-M_alt 'P 1 21/c 1'
_atom_sites_solution_hydrogens difmap
_audit_creation_method SHELXL-2014/7
_audit_update_record
;
2016-11-07 deposited with the CCDC.
2016-12-26 downloaded from the CCDC.
;
_cell_angle_alpha 90
_cell_angle_beta 94.2424(13)
_cell_angle_gamma 90
_cell_formula_units_Z 2
_cell_length_a 11.0116(5)
_cell_length_b 7.0571(3)
_cell_length_c 8.8476(4)
_cell_measurement_reflns_used 9956
_cell_measurement_temperature 100(2)
_cell_measurement_theta_max 30.051
_cell_measurement_theta_min 3.432
_cell_volume 685.66(5)
_computing_cell_refinement 'SAINT Version 8.34a (Bruker, 2014)'
_computing_data_collection 'Bruker APEXII v2014.9-0 (Bruker, 2014)'
_computing_data_reduction 'SAINT Version 8.34a (Bruker, 2014)'
_computing_molecular_graphics various
_computing_publication_material various
_computing_structure_refinement 'SHELXL-2014/7 (Sheldrick, 2014)'
_computing_structure_solution 'SHELXS (Sheldrick, 2008)'
_diffrn_ambient_temperature 100(2)
_diffrn_detector_area_resol_mean 10.4
_diffrn_measured_fraction_theta_full 1.000
_diffrn_measured_fraction_theta_max 1.000
_diffrn_measurement_device_type 'Bruker D8 QUEST'
_diffrn_measurement_method '\w and \f scans'
_diffrn_radiation_type MoK\a
_diffrn_radiation_wavelength 0.71073
_diffrn_reflns_av_R_equivalents 0.0353
_diffrn_reflns_av_unetI/netI 0.0145
_diffrn_reflns_Laue_measured_fraction_full 1.000
_diffrn_reflns_Laue_measured_fraction_max 1.000
_diffrn_reflns_limit_h_max 15
_diffrn_reflns_limit_h_min -15
_diffrn_reflns_limit_k_max 9
_diffrn_reflns_limit_k_min -9
_diffrn_reflns_limit_l_max 11
_diffrn_reflns_limit_l_min -12
_diffrn_reflns_number 28820
_diffrn_reflns_point_group_measured_fraction_full 1.000
_diffrn_reflns_point_group_measured_fraction_max 1.000
_diffrn_reflns_theta_full 30.065
_diffrn_reflns_theta_max 30.065
_diffrn_reflns_theta_min 3.432
_diffrn_source 'microfocus sealed X-ray tube'
_exptl_absorpt_coefficient_mu 25.448
_exptl_absorpt_correction_T_max 0.0846
_exptl_absorpt_correction_T_min 0.0312
_exptl_absorpt_correction_type multi-scan
_exptl_absorpt_process_details 'SADABS Version 2014/4 (Bruker, 2014)'
_exptl_crystal_colour 'light green'
_exptl_crystal_density_diffrn 4.241
_exptl_crystal_description 'rhombic plate'
_exptl_crystal_F_000 768
_exptl_crystal_size_max 0.080
_exptl_crystal_size_mid 0.060
_exptl_crystal_size_min 0.040
_refine_diff_density_max 1.099
_refine_diff_density_min -1.106
_refine_diff_density_rms 0.135
_refine_ls_extinction_coef 0.00702(15)
_refine_ls_extinction_expression Fc^*^=kFc[1+0.001xFc^2^\l^3^/sin(2\q)]^-1/4^
_refine_ls_extinction_method 'SHELXL-2014/7 (Sheldrick 2014'
_refine_ls_goodness_of_fit_ref 1.104
_refine_ls_hydrogen_treatment refall
_refine_ls_matrix_type full
_refine_ls_number_parameters 130
_refine_ls_number_reflns 2015
_refine_ls_number_restraints 29
_refine_ls_restrained_S_all 1.096
_refine_ls_R_factor_all 0.0130
_refine_ls_R_factor_gt 0.0118
_refine_ls_shift/su_max 0.001
_refine_ls_shift/su_mean 0.000
_refine_ls_structure_factor_coef Fsqd
_refine_ls_weighting_details 'w=1/[\s^2^(Fo^2^)+(0.0123P)^2^+0.8800P] where P=(Fo^2^+2Fc^2^)/3'
_refine_ls_weighting_scheme calc
_refine_ls_wR_factor_gt 0.0272
_refine_ls_wR_factor_ref 0.0277
_reflns_Friedel_coverage 0.000
_reflns_number_gt 1941
_reflns_number_total 2015
_reflns_threshold_expression 'I > 2\s(I)'
_cod_data_source_file c6qi00491a2.cif
_cod_data_source_block jwj1015c_1
_cod_original_sg_symbol_H-M 'P 21/c'
_cod_database_code 4349610
_shelx_shelxl_version_number 2014/7
_shelx_space_group_comment
; 
The symmetry employed for this shelxl refinement is uniquely defined 
by the following loop, which should always be used as a source of 
symmetry information in preference to the above space-group names. 
They are only intended as comments. 
;
_shelx_estimated_absorpt_t_min 0.235
_shelx_estimated_absorpt_t_max 0.429

loop_
_space_group_symop_operation_xyz
'x, y, z'
'-x, y+1/2, -z+1/2'
'-x, -y, -z'
'x, -y-1/2, z-1/2'

loop_
_atom_site_label
_atom_site_type_symbol
_atom_site_fract_x
_atom_site_fract_y
_atom_site_fract_z
_atom_site_U_iso_or_equiv
_atom_site_adp_type
_atom_site_occupancy
_atom_site_site_symmetry_order
_atom_site_calc_flag
_atom_site_refinement_flags_posn
_atom_site_refinement_flags_occupancy
U1 U 0.04621(2) 0.34530(2) 0.17665(2) 0.00694(4) Uani 1 1 d . .
Zn1 Zn 0.5000 0.0000 0.5000 0.00906(8) Uani 1 2 d S P
F1 F 0.24666(14) 0.33436(18) 0.21432(17) 0.0123(3) Uani 1 1 d . .
F2 F 0.11341(13) 0.64071(18) 0.29301(16) 0.0100(3) Uani 1 1 d . .
F3 F 0.10178(12) 0.02816(19) 0.21385(15) 0.0094(3) Uani 1 1 d . .
F4 F 0.06847(13) 0.2952(2) 0.43882(15) 0.0108(3) Uani 1 1 d . .
F5 F 0.11303(12) 0.56302(19) -0.00022(15) 0.0100(3) Uani 1 1 d . .
O1 O 0.33768(16) 0.0243(3) 0.3656(2) 0.0126(3) Uani 1 1 d D .
H1A H 0.278(2) -0.007(5) 0.401(4) 0.025(10) Uiso 1 1 d D .
H1B H 0.322(4) 0.116(4) 0.318(4) 0.028(10) Uiso 1 1 d D .
O2 O 0.47346(17) 0.2752(3) 0.5740(2) 0.0137(3) Uani 1 1 d D .
H2A H 0.512(3) 0.314(5) 0.645(3) 0.025(10) Uiso 1 1 d D .
H2B H 0.418(3) 0.344(4) 0.555(4) 0.022(10) Uiso 1 1 d D .
O3 O 0.60499(17) 0.1176(3) 0.3336(2) 0.0118(3) Uani 1 1 d D .
H3A H 0.653(3) 0.042(4) 0.310(4) 0.033(11) Uiso 1 1 d D .
H3B H 0.642(4) 0.209(5) 0.354(6) 0.056(14) Uiso 1 1 d D .
O4 O 0.28726(16) 0.5680(3) 0.5376(2) 0.0134(3) Uani 1 1 d D .
H4A H 0.249(3) 0.593(5) 0.461(2) 0.023(9) Uiso 1 1 d D .
H4B H 0.232(3) 0.550(5) 0.588(3) 0.029(10) Uiso 1 1 d D .

loop_
_atom_site_aniso_label
_atom_site_aniso_U_11
_atom_site_aniso_U_22
_atom_site_aniso_U_33
_atom_site_aniso_U_23
_atom_site_aniso_U_13
_atom_site_aniso_U_12
U1 0.00631(5) 0.00719(5) 0.00733(5) 0.00024(3) 0.00054(3) 0.00007(3)
Zn1 0.00712(17) 0.01015(17) 0.00982(17) 0.00040(12) 0.00002(13) -0.00014(13)
F1 0.0082(7) 0.0123(7) 0.0166(7) 0.0019(5) 0.0020(6) 0.0004(5)
F2 0.0092(7) 0.0096(6) 0.0111(6) -0.0003(5) 0.0005(5) 0.0002(5)
F3 0.0084(6) 0.0089(6) 0.0111(6) 0.0001(5) 0.0019(5) 0.0005(5)
F4 0.0124(7) 0.0105(6) 0.0097(6) 0.0009(5) 0.0010(5) -0.0002(5)
F5 0.0101(7) 0.0103(6) 0.0096(6) 0.0002(5) 0.0002(5) -0.0007(5)
O1 0.0086(8) 0.0150(8) 0.0140(8) 0.0029(7) -0.0003(7) 0.0000(7)
O2 0.0101(8) 0.0134(8) 0.0172(9) -0.0044(7) -0.0009(7) 0.0019(7)
O3 0.0106(8) 0.0118(8) 0.0129(8) 0.0004(6) 0.0008(7) 0.0011(7)
O4 0.0089(8) 0.0177(9) 0.0133(8) 0.0017(7) -0.0001(7) -0.0012(7)

loop_
_atom_type_symbol
_atom_type_description
_atom_type_scat_dispersion_real
_atom_type_scat_dispersion_imag
_atom_type_scat_source
O O 0.0106 0.0060 'International Tables Vol C Tables 4.2.6.8 and 6.1.1.4'
H H 0.0000 0.0000 'International Tables Vol C Tables 4.2.6.8 and 6.1.1.4'
F F 0.0171 0.0103 'International Tables Vol C Tables 4.2.6.8 and 6.1.1.4'
Zn Zn 0.2839 1.4301 'International Tables Vol C Tables 4.2.6.8 and 6.1.1.4'
U U -9.6767 9.6646 'International Tables Vol C Tables 4.2.6.8 and 6.1.1.4'

loop_
_geom_angle_atom_site_label_1
_geom_angle_atom_site_label_2
_geom_angle_atom_site_label_3
_geom_angle
_geom_angle_site_symmetry_1
_geom_angle_site_symmetry_3
F1 U1 F2 136.25(5) . 2_545
F1 U1 F3 72.36(5) . .
F2 U1 F3 65.03(5) 2_545 .
F1 U1 F4 79.34(5) . .
F2 U1 F4 79.34(5) 2_545 .
F3 U1 F4 73.07(5) . .
F1 U1 F3 132.41(5) . 2
F2 U1 F3 74.77(5) 2_545 2
F3 U1 F3 130.68(3) . 2
F4 U1 F3 72.46(5) . 2
F1 U1 F5 76.39(5) . .
F2 U1 F5 139.99(5) 2_545 .
F3 U1 F5 128.93(5) . .
F4 U1 F5 138.04(5) . .
F3 U1 F5 100.19(5) 2 .
F1 U1 F5 142.92(5) . 3_565
F2 U1 F5 73.26(5) 2_545 3_565
F3 U1 F5 122.12(5) . 3_565
F4 U1 F5 135.87(5) . 3_565
F3 U1 F5 67.40(5) 2 3_565
F5 U1 F5 68.45(5) . 3_565
F1 U1 F4 87.20(5) . 4_565
F2 U1 F4 88.34(5) 2_545 4_565
F3 U1 F4 71.29(5) . 4_565
F4 U1 F4 144.23(2) . 4_565
F3 U1 F4 136.27(5) 2 4_565
F5 U1 F4 67.78(5) . 4_565
F5 U1 F4 69.17(5) 3_565 4_565
F1 U1 F2 72.23(5) . .
F2 U1 F2 134.64(2) 2_545 .
F3 U1 F2 134.22(5) . .
F4 U1 F2 72.66(5) . .
F3 U1 F2 63.21(5) 2 .
F5 U1 F2 67.58(5) . .
F5 U1 F2 103.61(5) 3_565 .
F4 U1 F2 134.02(5) 4_565 .
F1 U1 U1 109.89(4) . 3_565
F2 U1 U1 106.79(4) 2_545 3_565
F3 U1 U1 134.55(3) . 3_565
F4 U1 U1 152.10(3) . 3_565
F3 U1 U1 82.79(3) 2 3_565
F5 U1 U1 34.23(3) . 3_565
F5 U1 U1 34.22(3) 3_565 3_565
F4 U1 U1 63.66(3) 4_565 3_565
F2 U1 U1 84.93(3) . 3_565
F1 U1 U1 101.51(3) . 2_545
F2 U1 U1 34.81(3) 2_545 2_545
F3 U1 U1 33.18(3) . 2_545
F4 U1 U1 63.05(4) . 2_545
F3 U1 U1 98.82(3) 2 2_545
F5 U1 U1 155.62(3) . 2_545
F5 U1 U1 105.57(3) 3_565 2_545
F4 U1 U1 87.91(3) 4_565 2_545
F2 U1 U1 135.58(3) . 2_545
U1 U1 U1 135.486(4) 3_565 2_545
F1 U1 U1 105.22(3) . 2
F2 U1 U1 107.84(3) 2_545 2
F3 U1 U1 152.51(3) . 2
F4 U1 U1 79.55(3) . 2
F3 U1 U1 33.08(3) 2 2
F5 U1 U1 74.56(3) . 2
F5 U1 U1 76.88(3) 3_565 2
F4 U1 U1 136.18(3) 4_565 2
F2 U1 U1 33.00(3) . 2
U1 U1 U1 72.641(4) 3_565 2
U1 U1 U1 128.354(5) 2_545 2
O2 Zn1 O2 180.0 . 3_656
O2 Zn1 O1 88.17(7) . .
O2 Zn1 O1 91.83(7) 3_656 .
O2 Zn1 O1 91.83(7) . 3_656
O2 Zn1 O1 88.17(7) 3_656 3_656
O1 Zn1 O1 180.00(10) . 3_656
O2 Zn1 O3 87.10(7) . .
O2 Zn1 O3 92.90(7) 3_656 .
O1 Zn1 O3 93.47(7) . .
O1 Zn1 O3 86.53(7) 3_656 .
O2 Zn1 O3 92.90(7) . 3_656
O2 Zn1 O3 87.10(7) 3_656 3_656
O1 Zn1 O3 86.53(7) . 3_656
O1 Zn1 O3 93.47(7) 3_656 3_656
O3 Zn1 O3 180.0 . 3_656
U1 F2 U1 112.20(6) 2 .
U1 F3 U1 113.74(5) . 2_545
U1 F4 U1 159.81(7) . 4_566
U1 F5 U1 111.55(5) . 3_565
Zn1 O1 H1A 117(3) . .
Zn1 O1 H1B 121(3) . .
H1A O1 H1B 107(4) . .
Zn1 O2 H2A 120(3) . .
Zn1 O2 H2B 129(3) . .
H2A O2 H2B 109(4) . .
Zn1 O3 H3A 109(3) . .
Zn1 O3 H3B 118(4) . .
H3A O3 H3B 105(5) . .
H4A O4 H4B 98(3) . .

loop_
_geom_bond_atom_site_label_1
_geom_bond_atom_site_label_2
_geom_bond_distance
_geom_bond_site_symmetry_2
U1 F1 2.2092(15) .
U1 F2 2.3055(14) 2_545
U1 F3 2.3371(13) .
U1 F4 2.3412(13) .
U1 F3 2.3437(13) 2
U1 F5 2.3498(13) .
U1 F5 2.3506(13) 3_565
U1 F4 2.3553(13) 4_565
U1 F2 2.4168(13) .
U1 U1 3.88633(19) 3_565
U1 U1 3.91997(16) 2_545
U1 U1 3.92000(16) 2
Zn1 O2 2.0767(18) .
Zn1 O2 2.0767(18) 3_656
Zn1 O1 2.0796(18) .
Zn1 O1 2.0796(18) 3_656
Zn1 O3 2.1085(18) .
Zn1 O3 2.1085(18) 3_656
F2 U1 2.3056(14) 2
F3 U1 2.3437(13) 2_545
F4 U1 2.3553(13) 4_566
F5 U1 2.3506(13) 3_565
O1 H1A 0.785(18) .
O1 H1B 0.783(19) .
O2 H2A 0.785(19) .
O2 H2B 0.784(18) .
O3 H3A 0.791(19) .
O3 H3B 0.780(19) .
O4 H4A 0.789(18) .
O4 H4B 0.793(18) .

loop_
_geom_hbond_atom_site_label_D
_geom_hbond_atom_site_label_H
_geom_hbond_atom_site_label_A
_geom_hbond_distance_DH
_geom_hbond_distance_HA
_geom_hbond_distance_DA
_geom_hbond_angle_DHA
_geom_hbond_site_symmetry_A
O1 H1A F3 0.785(18) 2.47(3) 2.834(2) 110(3) .
O1 H1A F5 0.785(18) 2.106(19) 2.889(2) 174(4) 4_566
O1 H1B F1 0.783(19) 1.95(2) 2.717(2) 167(4) .
O2 H2A O3 0.785(19) 1.949(19) 2.730(3) 173(4) 4_566
O2 H2B O4 0.784(18) 2.140(19) 2.912(3) 168(4) .
O3 H3A F1 0.791(19) 1.86(2) 2.635(2) 168(4) 2_645
O3 H3B O4 0.780(19) 1.97(2) 2.726(3) 163(5) 3_666
O4 H4A F2 0.789(18) 2.06(2) 2.828(2) 166(4) .
O4 H4B F3 0.793(18) 1.957(19) 2.745(2) 172(4) 4_566
